data_4346213
loop_
_publ_author_name
'Tanase, Tomoaki'
'Hatada, Satoko'
'Noda, Sayo'
'Takenaka, Hiroe'
'Nakamae, Kanako'
'Kure, Bunsho'
'Nakajima, Takayuki'

_publ_section_title
;
 Stepwise Expansion of Pd Chains from Binuclear Palladium(I) Complexes
 Supported by Tetraphosphine Ligands.
;
_journal_issue 17
_journal_name_full 'Inorganic chemistry'
_journal_page_first 8298
_journal_page_last 8309
_journal_paper_doi 10.1021/acs.inorgchem.5b00950
_journal_volume 54
_journal_year 2015
_chemical_formula_moiety 'C79 H74 Cl2 F12 P10 Pd2 '
_chemical_formula_sum 'C79 H74 Cl2 F12 P10 Pd2'
_chemical_formula_weight 1844.88
_space_group_IT_number 76
_space_group_name_Hall 'P 4w'
_space_group_name_H-M_alt 'P 41'
_symmetry_cell_setting tetragonal
_symmetry_Int_Tables_number 76
_symmetry_space_group_name_Hall 'P 4w'
_symmetry_space_group_name_H-M 'P 41'
_cell_angle_alpha 90.0000
_cell_angle_beta 90.0000
_cell_angle_gamma 90.0000
_cell_formula_units_Z 4
_cell_length_a 12.3849(2)
_cell_length_b 12.3849(2)
_cell_length_c 50.5057(10)
_cell_measurement_reflns_used 10258
_cell_measurement_temperature 153(2)
_cell_measurement_theta_max 27.5
_cell_measurement_theta_min 3.1
_cell_volume 7746.9(2)
_computing_cell_refinement CrystalClear
_computing_data_collection CrystalClear
_computing_data_reduction CrystalStructure
_computing_molecular_graphics 'Mercury 3.0'
_computing_publication_material 'CrystalStructure 3.8'
_computing_structure_refinement SHELXL
_computing_structure_solution SIR92
_diffrn_ambient_temperature 153(2)
_diffrn_detector_area_resol_mean 7.31
_diffrn_measured_fraction_theta_full 0.970
_diffrn_measured_fraction_theta_max 0.970
_diffrn_measurement_device_type 'Rigaku Mercury'
_diffrn_measurement_method \w
_diffrn_radiation_type 'Mo K\a'
_diffrn_radiation_wavelength 0.71070
_diffrn_reflns_av_R_equivalents 0.031
_diffrn_reflns_limit_h_max 14
_diffrn_reflns_limit_h_min -15
_diffrn_reflns_limit_k_max 11
_diffrn_reflns_limit_k_min -15
_diffrn_reflns_limit_l_max 54
_diffrn_reflns_limit_l_min -63
_diffrn_reflns_number 28583
_diffrn_reflns_theta_full 27.50
_diffrn_reflns_theta_max 27.25
_exptl_absorpt_coefficient_mu 0.813
_exptl_absorpt_correction_T_max 0.752
_exptl_absorpt_correction_T_min 0.568
_exptl_absorpt_correction_type multi-scan
_exptl_absorpt_process_details 'Jacobson, R. (1998) Private communication'
_exptl_crystal_colour orange
_exptl_crystal_density_diffrn 1.582
_exptl_crystal_density_method 'not measured'
_exptl_crystal_description prism
_exptl_crystal_F_000 3728.00
_exptl_crystal_size_max 0.35
_exptl_crystal_size_mid 0.35
_exptl_crystal_size_min 0.35
_refine_diff_density_max 0.57
_refine_diff_density_min -0.59
_refine_ls_abs_structure_details 'Flack, H. D. (1983), Acta Cryst. A39, 876-881.  5393 Friedel Pairs'
_refine_ls_abs_structure_Flack 0.00(2)
_refine_ls_extinction_method none
_refine_ls_goodness_of_fit_ref 1.054
_refine_ls_hydrogen_treatment refall
_refine_ls_number_parameters 948
_refine_ls_number_reflns 16810
_refine_ls_R_factor_gt 0.0402
_refine_ls_shift/su_max 0.001
_refine_ls_structure_factor_coef Fsqd
_refine_ls_weighting_details 'w = 1/[\s^2^(Fo^2^)+(0.0349P)^2^+22.8034P] where P=(Fo^2^+2Fc^2^)/3'
_refine_ls_weighting_scheme calc
_refine_ls_wR_factor_ref 0.0963
_reflns_number_gt 12450
_reflns_number_total 16810
_reflns_threshold_expression F^2^>2.0\s(F^2^)
_cod_data_source_file ic5b00950_si_002.cif
_cod_data_source_block '_2'
_cod_original_formula_sum 'C79 H74 Cl2 F12 P10 Pd2 '
_cod_database_code 4346213

loop_
_symmetry_equiv_pos_site_id
_symmetry_equiv_pos_as_xyz
1 +X,+Y,+Z
2 -Y,+X,1/4+Z
3 -X,-Y,1/2+Z
4 +Y,-X,3/4+Z

loop_
_atom_site_label
_atom_site_type_symbol
_atom_site_fract_x
_atom_site_fract_y
_atom_site_fract_z
_atom_site_U_iso_or_equiv
_atom_site_adp_type
_atom_site_occupancy
_atom_site_symmetry_multiplicity
_atom_site_calc_flag
_atom_site_refinement_flags
Pd(1) Pd 0.45101(3) 0.12815(3) 0.323920(8) 0.01881(8) Uani 1.00 1 d .
Pd(2) Pd 0.32682(3) 0.10015(3) 0.279600(8) 0.01691(8) Uani 1.00 1 d .
Cl(1) Cl 1.0592(2) 0.61201(18) 0.31287(5) 0.0738(6) Uani 1.00 1 d .
Cl(2) Cl 1.0270(2) 0.5390(2) 0.36671(5) 0.0853(8) Uani 1.00 1 d .
P(1) P 0.33785(11) 0.27521(11) 0.33154(3) 0.0201(3) Uani 1.00 1 d .
P(2) P 0.34252(11) 0.28379(10) 0.27321(3) 0.0190(2) Uani 1.00 1 d .
P(3) P 0.16469(11) 0.31318(12) 0.22999(3) 0.0242(3) Uani 1.00 1 d .
P(4) P 0.18965(11) 0.07476(11) 0.24769(3) 0.0214(3) Uani 1.00 1 d .
P(5) P 0.36987(11) -0.08191(10) 0.28590(3) 0.0192(2) Uani 1.00 1 d .
P(6) P 0.57432(11) 0.01661(11) 0.30372(3) 0.0200(2) Uani 1.00 1 d .
P(7) P 0.72938(13) -0.00427(12) 0.35154(3) 0.0284(3) Uani 1.00 1 d .
P(8) P 0.52370(12) 0.12052(11) 0.36679(3) 0.0242(3) Uani 1.00 1 d .
P(9) P 0.65742(15) 0.57045(13) 0.30593(4) 0.0374(4) Uani 1.00 1 d .
P(10) P 0.68581(13) 0.83322(13) 0.20275(3) 0.0296(3) Uani 1.00 1 d .
F(1) F 0.6264(3) 0.4463(3) 0.30935(9) 0.0515(11) Uani 1.00 1 d .
F(2) F 0.7766(3) 0.5433(4) 0.31358(11) 0.0760(16) Uani 1.00 1 d .
F(3) F 0.6283(4) 0.5913(3) 0.33629(10) 0.0683(14) Uani 1.00 1 d .
F(4) F 0.6846(6) 0.6936(3) 0.30295(13) 0.103(2) Uani 1.00 1 d .
F(5) F 0.5327(4) 0.5918(4) 0.29862(13) 0.0905(19) Uani 1.00 1 d .
F(6) F 0.6827(3) 0.5497(3) 0.27584(9) 0.0534(11) Uani 1.00 1 d .
F(7) F 0.7556(4) 0.7362(4) 0.19302(11) 0.0757(16) Uani 1.00 1 d .
F(8) F 0.7063(3) 0.8029(3) 0.23284(8) 0.0511(10) Uani 1.00 1 d .
F(9) F 0.7871(3) 0.9103(4) 0.20340(10) 0.0689(15) Uani 1.00 1 d .
F(10) F 0.6114(4) 0.9300(4) 0.21282(12) 0.0783(16) Uani 1.00 1 d .
F(11) F 0.6627(4) 0.8658(3) 0.17283(9) 0.0637(13) Uani 1.00 1 d .
F(12) F 0.5824(3) 0.7572(4) 0.20257(9) 0.0629(13) Uani 1.00 1 d .
C(1) C 0.3690(4) 0.3623(4) 0.30331(11) 0.0207(11) Uani 1.00 1 d .
C(2) C 0.2258(4) 0.3605(4) 0.26091(12) 0.0246(12) Uani 1.00 1 d .
C(3) C 0.0993(4) 0.1895(4) 0.24354(12) 0.0246(12) Uani 1.00 1 d .
C(4) C 0.5157(4) -0.0845(3) 0.28118(13) 0.0231(11) Uani 1.00 1 d .
C(5) C 0.6632(4) -0.0714(4) 0.32361(12) 0.0245(11) Uani 1.00 1 d .
C(6) C 0.6102(4) 0.0041(4) 0.37325(13) 0.0278(13) Uani 1.00 1 d .
C(111) C 0.3545(4) 0.3667(4) 0.35947(12) 0.0240(12) Uani 1.00 1 d .
C(112) C 0.2730(5) 0.3840(5) 0.37785(14) 0.0344(14) Uani 1.00 1 d .
C(113) C 0.2895(5) 0.4528(5) 0.39912(14) 0.0365(15) Uani 1.00 1 d .
C(114) C 0.3871(5) 0.5046(4) 0.40247(13) 0.0337(14) Uani 1.00 1 d .
C(115) C 0.4690(5) 0.4899(4) 0.38372(13) 0.0291(13) Uani 1.00 1 d .
C(116) C 0.4516(4) 0.4222(4) 0.36206(12) 0.0252(12) Uani 1.00 1 d .
C(121) C 0.1937(4) 0.2476(4) 0.33214(12) 0.0233(11) Uani 1.00 1 d .
C(122) C 0.1174(4) 0.3231(5) 0.32411(14) 0.0357(14) Uani 1.00 1 d .
C(123) C 0.0066(5) 0.2977(6) 0.32559(17) 0.0462(17) Uani 1.00 1 d .
C(124) C -0.0252(5) 0.2006(7) 0.33557(18) 0.058(2) Uani 1.00 1 d .
C(125) C 0.0502(6) 0.1269(6) 0.34439(18) 0.053(2) Uani 1.00 1 d .
C(126) C 0.1607(5) 0.1499(5) 0.34253(14) 0.0364(15) Uani 1.00 1 d .
C(131) C 0.4467(4) 0.3162(4) 0.24916(12) 0.0246(12) Uani 1.00 1 d .
C(132) C 0.4793(4) 0.4224(4) 0.24557(14) 0.0327(14) Uani 1.00 1 d .
C(133) C 0.5555(5) 0.4457(6) 0.22598(16) 0.0456(18) Uani 1.00 1 d .
C(134) C 0.5986(5) 0.3634(7) 0.21021(16) 0.050(2) Uani 1.00 1 d .
C(135) C 0.5679(5) 0.2587(6) 0.21439(15) 0.0474(19) Uani 1.00 1 d .
C(136) C 0.4911(4) 0.2344(5) 0.23423(13) 0.0326(14) Uani 1.00 1 d .
C(141) C 0.0459(4) 0.4025(5) 0.22849(15) 0.0339(15) Uani 1.00 1 d .
C(142) C -0.0035(5) 0.4469(5) 0.25062(18) 0.0444(18) Uani 1.00 1 d .
C(143) C -0.0949(6) 0.5121(5) 0.2485(2) 0.074(3) Uani 1.00 1 d .
C(144) C -0.1366(7) 0.5302(8) 0.2239(3) 0.097(4) Uani 1.00 1 d .
C(145) C -0.0908(7) 0.4871(10) 0.2022(2) 0.099(4) Uani 1.00 1 d .
C(146) C 0.0028(6) 0.4232(10) 0.2044(2) 0.096(4) Uani 1.00 1 d .
C(151) C 0.2308(4) 0.0429(4) 0.21432(12) 0.0255(12) Uani 1.00 1 d .
C(152) C 0.3348(4) 0.0080(4) 0.20897(12) 0.0245(12) Uani 1.00 1 d .
C(153) C 0.3702(5) -0.0160(4) 0.18367(14) 0.0344(14) Uani 1.00 1 d .
C(154) C 0.3015(5) -0.0039(5) 0.16285(14) 0.0373(15) Uani 1.00 1 d .
C(155) C 0.1984(6) 0.0309(6) 0.16717(15) 0.0482(18) Uani 1.00 1 d .
C(156) C 0.1619(5) 0.0537(5) 0.19240(15) 0.0410(16) Uani 1.00 1 d .
C(161) C 0.0894(4) -0.0250(4) 0.25772(13) 0.0251(12) Uani 1.00 1 d .
C(162) C 0.0486(5) -0.1038(4) 0.24031(15) 0.0383(16) Uani 1.00 1 d .
C(163) C -0.0333(5) -0.1728(5) 0.24867(19) 0.051(2) Uani 1.00 1 d .
C(164) C -0.0720(5) -0.1669(5) 0.27390(18) 0.0445(19) Uani 1.00 1 d .
C(165) C -0.0319(4) -0.0888(5) 0.29151(16) 0.0404(17) Uani 1.00 1 d .
C(166) C 0.0473(4) -0.0176(4) 0.28309(13) 0.0302(13) Uani 1.00 1 d .
C(211) C 0.3260(4) -0.1913(3) 0.26394(12) 0.0195(11) Uani 1.00 1 d .
C(212) C 0.3884(4) -0.2235(4) 0.24264(14) 0.0299(13) Uani 1.00 1 d .
C(213) C 0.3550(5) -0.3088(4) 0.22642(13) 0.0323(14) Uani 1.00 1 d .
C(214) C 0.2593(5) -0.3618(4) 0.23171(14) 0.0330(14) Uani 1.00 1 d .
C(215) C 0.1967(5) -0.3298(4) 0.25311(14) 0.0326(14) Uani 1.00 1 d .
C(216) C 0.2291(4) -0.2456(4) 0.26923(13) 0.0286(13) Uani 1.00 1 d .
C(221) C 0.3399(4) -0.1412(4) 0.31787(11) 0.0205(11) Uani 1.00 1 d .
C(222) C 0.2441(4) -0.1146(4) 0.33003(14) 0.0334(15) Uani 1.00 1 d .
C(223) C 0.2079(5) -0.1709(5) 0.35192(14) 0.0393(16) Uani 1.00 1 d .
C(224) C 0.2703(7) -0.2536(5) 0.36267(15) 0.051(2) Uani 1.00 1 d .
C(225) C 0.3669(7) -0.2799(5) 0.35043(18) 0.056(2) Uani 1.00 1 d .
C(226) C 0.4004(5) -0.2269(4) 0.32771(14) 0.0372(15) Uani 1.00 1 d .
C(231) C 0.6667(4) 0.0956(4) 0.28350(11) 0.0209(11) Uani 1.00 1 d .
C(232) C 0.7325(4) 0.0445(4) 0.26479(13) 0.0263(12) Uani 1.00 1 d .
C(233) C 0.8013(4) 0.1061(5) 0.24951(14) 0.0336(14) Uani 1.00 1 d .
C(234) C 0.8052(4) 0.2171(5) 0.25260(14) 0.0326(14) Uani 1.00 1 d .
C(235) C 0.7415(4) 0.2683(4) 0.27108(13) 0.0314(14) Uani 1.00 1 d .
C(236) C 0.6711(4) 0.2074(4) 0.28637(12) 0.0244(12) Uani 1.00 1 d .
C(241) C 0.7937(4) -0.1168(4) 0.36937(13) 0.0278(13) Uani 1.00 1 d .
C(242) C 0.8814(5) -0.0927(5) 0.38493(15) 0.0434(17) Uani 1.00 1 d .
C(243) C 0.9274(6) -0.1698(6) 0.40182(15) 0.051(2) Uani 1.00 1 d .
C(244) C 0.8836(6) -0.2696(6) 0.40293(18) 0.058(2) Uani 1.00 1 d .
C(245) C 0.7953(7) -0.2981(6) 0.38771(19) 0.061(2) Uani 1.00 1 d .
C(246) C 0.7515(6) -0.2208(5) 0.37077(19) 0.052(2) Uani 1.00 1 d .
C(251) C 0.6094(4) 0.2286(4) 0.37964(13) 0.0271(12) Uani 1.00 1 d .
C(252) C 0.6709(4) 0.2870(4) 0.36200(15) 0.0332(14) Uani 1.00 1 d .
C(253) C 0.7413(5) 0.3665(5) 0.37079(16) 0.0397(16) Uani 1.00 1 d .
C(254) C 0.7501(5) 0.3864(5) 0.39758(16) 0.0443(18) Uani 1.00 1 d .
C(255) C 0.6915(6) 0.3288(5) 0.41553(16) 0.0464(18) Uani 1.00 1 d .
C(256) C 0.6218(5) 0.2484(4) 0.40653(14) 0.0358(15) Uani 1.00 1 d .
C(261) C 0.4126(5) 0.0973(4) 0.39001(13) 0.0292(13) Uani 1.00 1 d .
C(262) C 0.3693(5) 0.1775(5) 0.40553(15) 0.0420(16) Uani 1.00 1 d .
C(263) C 0.2798(6) 0.1553(7) 0.42155(17) 0.055(2) Uani 1.00 1 d .
C(264) C 0.2339(6) 0.0538(6) 0.42131(16) 0.052(2) Uani 1.00 1 d .
C(265) C 0.2768(5) -0.0269(6) 0.40572(16) 0.0456(17) Uani 1.00 1 d .
C(266) C 0.3646(5) -0.0045(5) 0.38989(14) 0.0354(14) Uani 1.00 1 d .
C(301) C 0.9850(6) 0.6296(6) 0.34238(18) 0.054(2) Uani 1.00 1 d .
H(1) H 0.4456 0.3850 0.3039 0.025 Uiso 1.00 1 c R
H(2) H 0.3231 0.4277 0.3037 0.025 Uiso 1.00 1 c R
H(3) H 0.1695 0.3600 0.2748 0.030 Uiso 1.00 1 c R
H(4) H 0.2485 0.4365 0.2584 0.030 Uiso 1.00 1 c R
H(5) H 0.0670 0.2073 0.2609 0.029 Uiso 1.00 1 c R
H(6) H 0.0397 0.1681 0.2316 0.029 Uiso 1.00 1 c R
H(7) H 0.5339 -0.0668 0.2626 0.028 Uiso 1.00 1 c R
H(8) H 0.5445 -0.1571 0.2853 0.028 Uiso 1.00 1 c R
H(9) H 0.6199 -0.1324 0.3305 0.029 Uiso 1.00 1 c R
H(10) H 0.7196 -0.1018 0.3119 0.029 Uiso 1.00 1 c R
H(11) H 0.5670 -0.0626 0.3711 0.033 Uiso 1.00 1 c R
H(12) H 0.6349 0.0071 0.3919 0.033 Uiso 1.00 1 c R
H(13) H 0.2054 0.3486 0.3758 0.041 Uiso 1.00 1 c R
H(14) H 0.2330 0.4644 0.4115 0.044 Uiso 1.00 1 c R
H(15) H 0.3986 0.5498 0.4174 0.040 Uiso 1.00 1 c R
H(16) H 0.5362 0.5259 0.3857 0.035 Uiso 1.00 1 c R
H(17) H 0.5062 0.4140 0.3490 0.030 Uiso 1.00 1 c R
H(18) H 0.1398 0.3916 0.3176 0.043 Uiso 1.00 1 c R
H(19) H -0.0458 0.3482 0.3196 0.055 Uiso 1.00 1 c R
H(20) H -0.0999 0.1835 0.3365 0.069 Uiso 1.00 1 c R
H(21) H 0.0271 0.0602 0.3518 0.064 Uiso 1.00 1 c R
H(22) H 0.2126 0.0986 0.3484 0.044 Uiso 1.00 1 c R
H(23) H 0.4502 0.4784 0.2563 0.039 Uiso 1.00 1 c R
H(24) H 0.5782 0.5182 0.2233 0.055 Uiso 1.00 1 c R
H(25) H 0.6491 0.3802 0.1966 0.060 Uiso 1.00 1 c R
H(26) H 0.5981 0.2025 0.2040 0.057 Uiso 1.00 1 c R
H(27) H 0.4702 0.1616 0.2373 0.039 Uiso 1.00 1 c R
H(28) H 0.0257 0.4325 0.2677 0.053 Uiso 1.00 1 c R
H(29) H -0.1272 0.5430 0.2638 0.089 Uiso 1.00 1 c R
H(30) H -0.1991 0.5740 0.2220 0.116 Uiso 1.00 1 c R
H(31) H -0.1218 0.4998 0.1853 0.118 Uiso 1.00 1 c R
H(32) H 0.0357 0.3945 0.1889 0.116 Uiso 1.00 1 c R
H(33) H 0.3840 0.0004 0.2233 0.029 Uiso 1.00 1 c R
H(34) H 0.4418 -0.0408 0.1809 0.041 Uiso 1.00 1 c R
H(35) H 0.3252 -0.0196 0.1454 0.045 Uiso 1.00 1 c R
H(36) H 0.1509 0.0397 0.1525 0.058 Uiso 1.00 1 c R
H(37) H 0.0895 0.0769 0.1950 0.049 Uiso 1.00 1 c R
H(38) H 0.4545 -0.1875 0.2390 0.036 Uiso 1.00 1 c R
H(39) H 0.3981 -0.3302 0.2118 0.039 Uiso 1.00 1 c R
H(40) H 0.2365 -0.4198 0.2208 0.040 Uiso 1.00 1 c R
H(41) H 0.1308 -0.3662 0.2567 0.039 Uiso 1.00 1 c R
H(42) H 0.1858 -0.2247 0.2839 0.034 Uiso 1.00 1 c R
H(43) H 0.7299 -0.0316 0.2626 0.032 Uiso 1.00 1 c R
H(44) H 0.8464 0.0722 0.2368 0.040 Uiso 1.00 1 c R
H(45) H 0.8524 0.2586 0.2418 0.039 Uiso 1.00 1 c R
H(46) H 0.7457 0.3443 0.2733 0.038 Uiso 1.00 1 c R
H(47) H 0.6255 0.2421 0.2989 0.029 Uiso 1.00 1 c R
H(48) H 0.6651 0.2726 0.3436 0.040 Uiso 1.00 1 c R
H(49) H 0.7831 0.4068 0.3585 0.048 Uiso 1.00 1 c R
H(50) H 0.7978 0.4412 0.4036 0.053 Uiso 1.00 1 c R
H(51) H 0.6981 0.3433 0.4339 0.056 Uiso 1.00 1 c R
H(52) H 0.5822 0.2066 0.4190 0.043 Uiso 1.00 1 c R
H(53) H 0.4000 0.2477 0.4054 0.050 Uiso 1.00 1 c R
H(54) H 0.2507 0.2102 0.4326 0.066 Uiso 1.00 1 c R
H(55) H 0.1723 0.0395 0.4320 0.063 Uiso 1.00 1 c R
H(56) H 0.2461 -0.0972 0.4059 0.055 Uiso 1.00 1 c R
H(57) H 0.3928 -0.0594 0.3787 0.042 Uiso 1.00 1 c R
H(58) H 0.9115 -0.0222 0.3842 0.052 Uiso 1.00 1 c R
H(59) H 0.9884 -0.1521 0.4123 0.061 Uiso 1.00 1 c R
H(60) H 0.9143 -0.3217 0.4145 0.069 Uiso 1.00 1 c R
H(61) H 0.7653 -0.3685 0.3888 0.074 Uiso 1.00 1 c R
H(62) H 0.6917 -0.2396 0.3599 0.063 Uiso 1.00 1 c R
H(63) H 0.0769 -0.1099 0.2229 0.046 Uiso 1.00 1 c R
H(64) H -0.0625 -0.2243 0.2367 0.061 Uiso 1.00 1 c R
H(65) H -0.1262 -0.2159 0.2796 0.053 Uiso 1.00 1 c R
H(66) H -0.0589 -0.0848 0.3091 0.049 Uiso 1.00 1 c R
H(67) H 0.0729 0.0368 0.2948 0.036 Uiso 1.00 1 c R
H(68) H 0.2022 -0.0566 0.3233 0.040 Uiso 1.00 1 c R
H(69) H 0.1403 -0.1532 0.3597 0.047 Uiso 1.00 1 c R
H(70) H 0.2472 -0.2912 0.3781 0.061 Uiso 1.00 1 c R
H(71) H 0.4109 -0.3352 0.3577 0.068 Uiso 1.00 1 c R
H(72) H 0.4644 -0.2491 0.3189 0.045 Uiso 1.00 1 c R
H(73) H 0.9948 0.7044 0.3489 0.065 Uiso 1.00 1 c R
H(74) H 0.9072 0.6186 0.3387 0.065 Uiso 1.00 1 c R

loop_
_atom_site_aniso_label
_atom_site_aniso_U_11
_atom_site_aniso_U_22
_atom_site_aniso_U_33
_atom_site_aniso_U_12
_atom_site_aniso_U_13
_atom_site_aniso_U_23
Pd(1) 0.0214(2) 0.02001(19) 0.0151(2) 0.00219(15) -0.00154(16) -0.00219(16)
Pd(2) 0.01849(18) 0.01679(18) 0.0155(2) 0.00023(14) -0.00146(16) -0.00040(16)
Cl(1) 0.1051(18) 0.0541(12) 0.0621(17) -0.0026(11) 0.0186(13) 0.0116(10)
Cl(2) 0.131(2) 0.0760(15) 0.0487(16) 0.0483(15) 0.0030(14) 0.0044(11)
P(1) 0.0218(6) 0.0214(6) 0.0172(8) 0.0036(5) 0.0006(5) -0.0029(5)
P(2) 0.0212(6) 0.0180(6) 0.0178(8) 0.0001(4) -0.0019(5) -0.0010(5)
P(3) 0.0209(6) 0.0311(7) 0.0207(9) 0.0009(5) -0.0018(5) 0.0045(6)
P(4) 0.0211(6) 0.0222(6) 0.0210(8) 0.0007(5) -0.0061(5) -0.0023(5)
P(5) 0.0195(6) 0.0179(6) 0.0202(8) 0.0001(4) 0.0005(5) -0.0007(5)
P(6) 0.0203(6) 0.0206(6) 0.0190(8) 0.0017(5) -0.0023(5) -0.0038(5)
P(7) 0.0306(8) 0.0254(7) 0.0292(10) 0.0029(5) -0.0088(6) -0.0008(6)
P(8) 0.0320(7) 0.0224(6) 0.0182(8) 0.0037(5) -0.0054(6) -0.0012(5)
P(9) 0.0479(10) 0.0258(7) 0.0384(11) -0.0016(6) 0.0052(8) -0.0071(7)
P(10) 0.0286(7) 0.0354(8) 0.0249(10) -0.0004(6) -0.0010(6) -0.0001(6)
F(1) 0.061(2) 0.039(2) 0.054(3) -0.0181(18) 0.018(2) -0.0115(19)
F(2) 0.037(2) 0.119(4) 0.072(4) -0.009(2) -0.009(2) -0.011(3)
F(3) 0.097(3) 0.059(2) 0.049(3) -0.029(2) 0.022(2) -0.023(2)
F(4) 0.198(6) 0.027(2) 0.083(4) -0.024(3) 0.041(4) -0.005(2)
F(5) 0.065(3) 0.104(4) 0.102(5) 0.045(3) -0.011(3) -0.031(3)
F(6) 0.080(3) 0.052(2) 0.029(2) 0.001(2) 0.004(2) -0.0026(19)
F(7) 0.090(3) 0.068(3) 0.069(4) 0.039(2) 0.033(2) 0.009(2)
F(8) 0.058(2) 0.067(2) 0.028(2) -0.016(2) -0.0109(19) 0.0106(19)
F(9) 0.059(2) 0.088(3) 0.060(3) -0.042(2) -0.014(2) 0.021(2)
F(10) 0.084(3) 0.073(3) 0.078(4) 0.037(2) -0.023(2) -0.029(2)
F(11) 0.095(3) 0.065(2) 0.031(2) -0.022(2) -0.019(2) 0.010(2)
F(12) 0.049(2) 0.093(3) 0.046(3) -0.037(2) 0.002(2) -0.017(2)
C(1) 0.030(2) 0.019(2) 0.013(3) -0.002(2) -0.001(2) -0.003(2)
C(2) 0.025(2) 0.026(2) 0.023(3) 0.001(2) -0.001(2) 0.001(2)
C(3) 0.020(2) 0.031(2) 0.023(3) -0.003(2) -0.000(2) 0.001(2)
C(4) 0.025(2) 0.016(2) 0.028(3) 0.0025(19) 0.003(2) -0.006(2)
C(5) 0.029(2) 0.025(2) 0.019(3) 0.008(2) -0.008(2) -0.001(2)
C(6) 0.037(3) 0.023(2) 0.023(3) 0.006(2) -0.007(2) -0.005(2)
C(111) 0.030(2) 0.027(2) 0.015(3) 0.008(2) -0.004(2) -0.007(2)
C(112) 0.035(3) 0.038(3) 0.031(4) 0.006(2) 0.000(2) -0.011(2)
C(113) 0.036(3) 0.047(3) 0.027(4) 0.006(2) 0.008(2) -0.012(2)
C(114) 0.053(3) 0.031(3) 0.017(3) 0.012(2) -0.001(2) -0.006(2)
C(115) 0.036(3) 0.027(2) 0.025(3) -0.002(2) -0.002(2) -0.001(2)
C(116) 0.034(3) 0.021(2) 0.020(3) 0.006(2) -0.002(2) 0.002(2)
C(121) 0.028(2) 0.027(2) 0.015(3) 0.003(2) 0.004(2) -0.007(2)
C(122) 0.033(3) 0.046(3) 0.029(4) 0.005(2) 0.003(2) -0.005(3)
C(123) 0.027(3) 0.071(4) 0.040(4) 0.005(3) 0.003(3) -0.005(3)
C(124) 0.028(3) 0.079(5) 0.066(6) -0.010(3) 0.007(3) -0.021(4)
C(125) 0.057(4) 0.047(4) 0.056(5) -0.018(3) 0.024(3) -0.018(3)
C(126) 0.039(3) 0.039(3) 0.031(4) -0.007(2) 0.010(2) -0.005(2)
C(131) 0.024(2) 0.031(2) 0.019(3) -0.003(2) 0.002(2) 0.001(2)
C(132) 0.031(3) 0.029(3) 0.038(4) -0.005(2) 0.006(2) 0.006(2)
C(133) 0.043(3) 0.050(4) 0.043(5) -0.016(3) 0.004(3) 0.008(3)
C(134) 0.042(4) 0.080(5) 0.029(4) -0.017(3) 0.009(3) 0.012(3)
C(135) 0.032(3) 0.077(5) 0.033(4) 0.002(3) 0.007(3) -0.012(3)
C(136) 0.025(2) 0.043(3) 0.030(4) 0.000(2) -0.000(2) -0.002(2)
C(141) 0.020(2) 0.038(3) 0.044(4) -0.000(2) -0.001(2) 0.023(3)
C(142) 0.026(3) 0.039(3) 0.069(5) 0.004(2) -0.012(3) -0.017(3)
C(143) 0.034(4) 0.024(3) 0.164(11) 0.004(2) -0.003(5) -0.017(4)
C(144) 0.035(4) 0.076(6) 0.179(13) 0.009(4) 0.011(6) 0.084(8)
C(145) 0.047(5) 0.147(11) 0.101(9) 0.052(6) 0.029(5) 0.046(8)
C(146) 0.035(4) 0.197(12) 0.057(7) 0.034(5) 0.012(4) 0.066(7)
C(151) 0.026(2) 0.026(2) 0.025(3) -0.002(2) -0.006(2) -0.007(2)
C(152) 0.033(3) 0.023(2) 0.017(3) 0.002(2) -0.002(2) -0.002(2)
C(153) 0.037(3) 0.031(3) 0.035(4) 0.007(2) 0.002(2) 0.000(2)
C(154) 0.050(4) 0.038(3) 0.024(4) -0.000(2) 0.005(3) -0.009(2)
C(155) 0.054(4) 0.067(5) 0.023(4) 0.006(3) -0.013(3) -0.011(3)
C(156) 0.030(3) 0.059(4) 0.035(4) 0.008(2) -0.008(2) -0.007(3)
C(161) 0.023(2) 0.025(2) 0.028(3) -0.001(2) -0.010(2) 0.003(2)
C(162) 0.042(3) 0.026(3) 0.047(4) -0.007(2) -0.009(3) -0.004(2)
C(163) 0.036(3) 0.038(3) 0.079(7) -0.011(2) -0.020(3) 0.001(3)
C(164) 0.026(3) 0.041(3) 0.067(6) -0.009(2) -0.013(3) 0.014(3)
C(165) 0.027(3) 0.043(3) 0.052(5) 0.002(2) 0.004(3) 0.009(3)
C(166) 0.029(2) 0.038(3) 0.023(3) -0.003(2) 0.003(2) 0.002(2)
C(211) 0.023(2) 0.015(2) 0.021(3) 0.0033(19) -0.006(2) 0.003(2)
C(212) 0.032(3) 0.022(2) 0.035(4) -0.002(2) 0.008(2) -0.004(2)
C(213) 0.040(3) 0.031(3) 0.026(3) -0.003(2) 0.002(2) -0.004(2)
C(214) 0.043(3) 0.019(2) 0.036(4) -0.004(2) -0.011(2) -0.002(2)
C(215) 0.032(3) 0.026(2) 0.040(4) -0.005(2) 0.000(2) -0.005(2)
C(216) 0.024(2) 0.026(2) 0.035(4) -0.002(2) 0.001(2) -0.001(2)
C(221) 0.028(2) 0.017(2) 0.016(3) -0.001(2) 0.001(2) -0.004(2)
C(222) 0.034(3) 0.024(2) 0.042(4) 0.002(2) 0.008(2) 0.005(2)
C(223) 0.045(3) 0.046(3) 0.027(4) -0.011(3) 0.013(3) -0.003(3)
C(224) 0.088(6) 0.041(3) 0.023(4) -0.009(3) 0.017(3) 0.009(3)
C(225) 0.089(6) 0.030(3) 0.050(5) 0.013(3) 0.008(4) 0.018(3)
C(226) 0.046(3) 0.031(3) 0.035(4) 0.011(2) 0.008(3) 0.005(2)
C(231) 0.020(2) 0.029(2) 0.013(3) 0.004(2) -0.003(2) -0.002(2)
C(232) 0.025(2) 0.024(2) 0.030(3) 0.002(2) -0.003(2) -0.004(2)
C(233) 0.022(2) 0.039(3) 0.040(4) -0.004(2) 0.003(2) -0.010(2)
C(234) 0.026(2) 0.040(3) 0.032(4) -0.008(2) 0.007(2) -0.001(2)
C(235) 0.030(2) 0.025(2) 0.040(4) -0.005(2) 0.006(2) -0.006(2)
C(236) 0.026(2) 0.027(2) 0.020(3) 0.004(2) 0.001(2) -0.004(2)
C(241) 0.034(3) 0.028(2) 0.022(3) 0.006(2) -0.010(2) -0.001(2)
C(242) 0.049(4) 0.043(3) 0.038(4) -0.008(3) -0.018(3) 0.012(3)
C(243) 0.047(4) 0.079(5) 0.026(4) 0.000(3) -0.022(3) 0.015(3)
C(244) 0.064(5) 0.053(4) 0.055(6) 0.020(3) -0.017(4) 0.014(4)
C(245) 0.068(5) 0.041(4) 0.074(7) 0.011(3) -0.016(4) 0.010(4)
C(246) 0.046(4) 0.031(3) 0.080(6) 0.005(2) -0.025(4) 0.001(3)
C(251) 0.030(3) 0.024(2) 0.028(3) 0.004(2) -0.008(2) 0.001(2)
C(252) 0.031(3) 0.027(3) 0.041(4) 0.003(2) -0.004(2) -0.004(2)
C(253) 0.038(3) 0.039(3) 0.042(4) 0.001(2) 0.001(3) -0.003(3)
C(254) 0.050(4) 0.034(3) 0.049(5) -0.004(2) -0.025(3) -0.002(3)
C(255) 0.072(5) 0.035(3) 0.033(4) -0.009(3) -0.023(3) 0.002(3)
C(256) 0.056(4) 0.028(3) 0.023(3) -0.004(2) -0.008(3) 0.004(2)
C(261) 0.040(3) 0.030(3) 0.017(3) 0.008(2) -0.003(2) -0.001(2)
C(262) 0.049(4) 0.047(4) 0.030(4) 0.003(3) -0.003(3) -0.007(3)
C(263) 0.050(4) 0.074(5) 0.042(5) 0.007(3) 0.012(3) -0.015(4)
C(264) 0.053(4) 0.072(5) 0.031(4) -0.009(3) 0.018(3) 0.001(3)
C(265) 0.046(4) 0.058(4) 0.032(4) -0.005(3) 0.004(3) 0.004(3)
C(266) 0.039(3) 0.045(3) 0.022(3) -0.004(2) 0.007(2) 0.001(2)
C(301) 0.055(4) 0.053(4) 0.053(5) 0.001(3) -0.004(3) -0.002(3)

loop_
_atom_type_symbol
_atom_type_description
_atom_type_scat_dispersion_real
_atom_type_scat_dispersion_imag
_atom_type_scat_source
C C 0.003 0.002
;
International Tables for Crystallography
(1992, Vol. C, Tables 4.2.6.8 and 6.1.1.4)
;
H H 0.000 0.000
;
International Tables for Crystallography
(1992, Vol. C, Table 6.1.1.4)
;
Cl Cl 0.148 0.159
;
International Tables for Crystallography
(1992, Vol. C, Tables 4.2.6.8 and 6.1.1.4)
;
F F 0.017 0.010
;
International Tables for Crystallography
(1992, Vol. C, Tables 4.2.6.8 and 6.1.1.4)
;
P P 0.102 0.094
;
International Tables for Crystallography
(1992, Vol. C, Tables 4.2.6.8 and 6.1.1.4)
;
Pd Pd -0.999 1.007
;
International Tables for Crystallography
(1992, Vol. C, Tables 4.2.6.8 and 6.1.1.4)
;

loop_
_geom_angle_atom_site_label_1
_geom_angle_atom_site_label_2
_geom_angle_atom_site_label_3
_geom_angle
_geom_angle_publ_flag
Pd(2) Pd(1) P(1) 84.04(3) yes
Pd(2) Pd(1) P(6) 86.23(3) yes
Pd(2) Pd(1) P(8) 164.73(3) yes
P(1) Pd(1) P(6) 160.54(5) yes
P(1) Pd(1) P(8) 96.30(5) yes
P(6) Pd(1) P(8) 97.50(5) yes
Pd(1) Pd(2) P(2) 86.68(3) yes
Pd(1) Pd(2) P(4) 168.08(3) yes
Pd(1) Pd(2) P(5) 83.27(3) yes
P(2) Pd(2) P(4) 95.54(5) yes
P(2) Pd(2) P(5) 161.98(5) yes
P(4) Pd(2) P(5) 97.38(5) yes
Pd(1) P(1) C(1) 101.84(17) yes
Pd(1) P(1) C(111) 123.11(18) yes
Pd(1) P(1) C(121) 116.51(18) yes
C(1) P(1) C(111) 102.3(2) yes
C(1) P(1) C(121) 109.3(2) yes
C(111) P(1) C(121) 102.4(2) yes
Pd(2) P(2) C(1) 114.96(17) yes
Pd(2) P(2) C(2) 119.41(18) yes
Pd(2) P(2) C(131) 111.82(19) yes
C(1) P(2) C(2) 98.4(2) yes
C(1) P(2) C(131) 108.1(2) yes
C(2) P(2) C(131) 102.6(2) yes
C(2) P(3) C(3) 97.5(2) yes
C(2) P(3) C(141) 100.0(2) yes
C(3) P(3) C(141) 99.3(2) yes
Pd(2) P(4) C(3) 114.62(19) yes
Pd(2) P(4) C(151) 117.58(18) yes
Pd(2) P(4) C(161) 113.0(2) yes
C(3) P(4) C(151) 103.7(2) yes
C(3) P(4) C(161) 98.2(2) yes
C(151) P(4) C(161) 107.7(2) yes
Pd(2) P(5) C(4) 103.00(16) yes
Pd(2) P(5) C(211) 124.23(18) yes
Pd(2) P(5) C(221) 117.71(17) yes
C(4) P(5) C(211) 101.6(2) yes
C(4) P(5) C(221) 108.2(2) yes
C(211) P(5) C(221) 100.3(2) yes
Pd(1) P(6) C(4) 114.89(17) yes
Pd(1) P(6) C(5) 120.63(19) yes
Pd(1) P(6) C(231) 110.11(17) yes
C(4) P(6) C(5) 99.8(2) yes
C(4) P(6) C(231) 105.5(2) yes
C(5) P(6) C(231) 104.3(2) yes
C(5) P(7) C(6) 97.2(2) yes
C(5) P(7) C(241) 103.1(2) yes
C(6) P(7) C(241) 95.6(2) yes
Pd(1) P(8) C(6) 114.9(2) yes
Pd(1) P(8) C(251) 121.4(2) yes
Pd(1) P(8) C(261) 108.0(2) yes
C(6) P(8) C(251) 100.0(2) yes
C(6) P(8) C(261) 101.7(2) yes
C(251) P(8) C(261) 108.9(2) yes
F(1) P(9) F(2) 89.6(2) yes
F(1) P(9) F(3) 89.8(2) yes
F(1) P(9) F(4) 178.3(3) yes
F(1) P(9) F(5) 87.2(2) yes
F(1) P(9) F(6) 89.7(2) yes
F(2) P(9) F(3) 90.6(2) yes
F(2) P(9) F(4) 91.7(3) yes
F(2) P(9) F(5) 176.8(3) yes
F(2) P(9) F(6) 90.9(2) yes
F(3) P(9) F(4) 89.1(3) yes
F(3) P(9) F(5) 88.7(3) yes
F(3) P(9) F(6) 178.4(2) yes
F(4) P(9) F(5) 91.4(3) yes
F(4) P(9) F(6) 91.3(3) yes
F(5) P(9) F(6) 89.8(3) yes
F(7) P(10) F(8) 91.8(2) yes
F(7) P(10) F(9) 91.9(2) yes
F(7) P(10) F(10) 178.2(3) yes
F(7) P(10) F(11) 89.7(2) yes
F(7) P(10) F(12) 89.3(2) yes
F(8) P(10) F(9) 89.8(2) yes
F(8) P(10) F(10) 88.0(2) yes
F(8) P(10) F(11) 178.4(2) yes
F(8) P(10) F(12) 89.7(2) yes
F(9) P(10) F(10) 89.9(2) yes
F(9) P(10) F(11) 90.5(2) yes
F(9) P(10) F(12) 178.7(2) yes
F(10) P(10) F(11) 90.5(2) yes
F(10) P(10) F(12) 88.9(2) yes
F(11) P(10) F(12) 90.0(2) yes
P(1) C(1) P(2) 107.2(2) yes
P(2) C(2) P(3) 116.6(3) yes
P(3) C(3) P(4) 114.6(2) yes
P(5) C(4) P(6) 107.4(2) yes
P(6) C(5) P(7) 114.7(2) yes
P(7) C(6) P(8) 114.1(3) yes
P(1) C(111) C(112) 122.1(4) yes
P(1) C(111) C(116) 118.6(4) yes
C(112) C(111) C(116) 119.3(5) yes
C(111) C(112) C(113) 120.3(5) yes
C(112) C(113) C(114) 120.7(6) yes
C(113) C(114) C(115) 119.5(5) yes
C(114) C(115) C(116) 119.8(5) yes
C(111) C(116) C(115) 120.3(5) yes
P(1) C(121) C(122) 122.4(4) yes
P(1) C(121) C(126) 117.5(4) yes
C(122) C(121) C(126) 120.0(5) yes
C(121) C(122) C(123) 119.7(6) yes
C(122) C(123) C(124) 119.9(6) yes
C(123) C(124) C(125) 120.5(6) yes
C(124) C(125) C(126) 120.4(7) yes
C(121) C(126) C(125) 119.5(6) yes
P(2) C(131) C(132) 120.2(4) yes
P(2) C(131) C(136) 119.1(4) yes
C(132) C(131) C(136) 120.6(5) yes
C(131) C(132) C(133) 119.0(6) yes
C(132) C(133) C(134) 120.7(6) yes
C(133) C(134) C(135) 119.8(7) yes
C(134) C(135) C(136) 119.9(7) yes
C(131) C(136) C(135) 119.9(6) yes
P(3) C(141) C(142) 123.8(5) yes
P(3) C(141) C(146) 117.8(6) yes
C(142) C(141) C(146) 118.4(6) yes
C(141) C(142) C(143) 121.7(8) yes
C(142) C(143) C(144) 118.2(10) yes
C(143) C(144) C(145) 121.1(9) yes
C(144) C(145) C(146) 120.5(11) yes
C(141) C(146) C(145) 120.1(9) yes
P(4) C(151) C(152) 120.9(4) yes
P(4) C(151) C(156) 122.9(4) yes
C(152) C(151) C(156) 116.2(5) yes
C(151) C(152) C(153) 122.8(5) yes
C(152) C(153) C(154) 119.5(5) yes
C(153) C(154) C(155) 119.7(6) yes
C(154) C(155) C(156) 121.2(6) yes
C(151) C(156) C(155) 120.6(6) yes
P(4) C(161) C(162) 122.7(5) yes
P(4) C(161) C(166) 117.9(4) yes
C(162) C(161) C(166) 119.2(5) yes
C(161) C(162) C(163) 119.9(6) yes
C(162) C(163) C(164) 120.5(7) yes
C(163) C(164) C(165) 120.3(6) yes
C(164) C(165) C(166) 119.6(6) yes
C(161) C(166) C(165) 120.5(5) yes
P(5) C(211) C(212) 121.2(4) yes
P(5) C(211) C(216) 119.6(4) yes
C(212) C(211) C(216) 119.2(5) yes
C(211) C(212) C(213) 120.5(5) yes
C(212) C(213) C(214) 119.9(5) yes
C(213) C(214) C(215) 119.7(5) yes
C(214) C(215) C(216) 120.7(5) yes
C(211) C(216) C(215) 119.9(5) yes
P(5) C(221) C(222) 118.5(4) yes
P(5) C(221) C(226) 121.1(4) yes
C(222) C(221) C(226) 119.2(5) yes
C(221) C(222) C(223) 121.1(5) yes
C(222) C(223) C(224) 120.2(6) yes
C(223) C(224) C(225) 118.5(6) yes
C(224) C(225) C(226) 121.2(7) yes
C(221) C(226) C(225) 119.7(6) yes
P(6) C(231) C(232) 120.1(4) yes
P(6) C(231) C(236) 120.0(4) yes
C(232) C(231) C(236) 119.9(4) yes
C(231) C(232) C(233) 119.1(5) yes
C(232) C(233) C(234) 120.5(5) yes
C(233) C(234) C(235) 120.9(5) yes
C(234) C(235) C(236) 119.2(5) yes
C(231) C(236) C(235) 120.4(5) yes
P(7) C(241) C(242) 117.2(4) yes
P(7) C(241) C(246) 124.3(5) yes
C(242) C(241) C(246) 117.9(6) yes
C(241) C(242) C(243) 121.5(6) yes
C(242) C(243) C(244) 119.1(7) yes
C(243) C(244) C(245) 121.8(7) yes
C(244) C(245) C(246) 118.3(7) yes
C(241) C(246) C(245) 121.4(7) yes
P(8) C(251) C(252) 118.4(5) yes
P(8) C(251) C(256) 122.8(4) yes
C(252) C(251) C(256) 118.6(5) yes
C(251) C(252) C(253) 120.9(6) yes
C(252) C(253) C(254) 119.3(6) yes
C(253) C(254) C(255) 121.1(6) yes
C(254) C(255) C(256) 119.1(7) yes
C(251) C(256) C(255) 120.9(6) yes
P(8) C(261) C(262) 123.1(4) yes
P(8) C(261) C(266) 117.4(4) yes
C(262) C(261) C(266) 119.3(6) yes
C(261) C(262) C(263) 119.8(6) yes
C(262) C(263) C(264) 120.0(7) yes
C(263) C(264) C(265) 120.5(7) yes
C(264) C(265) C(266) 119.3(7) yes
C(261) C(266) C(265) 121.1(6) yes
Cl(1) C(301) Cl(2) 111.1(4) yes
P(1) C(1) H(1) 110.3 no
P(1) C(1) H(2) 110.3 no
P(2) C(1) H(1) 110.3 no
P(2) C(1) H(2) 110.3 no
H(1) C(1) H(2) 108.5 no
P(2) C(2) H(3) 108.2 no
P(2) C(2) H(4) 108.1 no
P(3) C(2) H(3) 108.1 no
P(3) C(2) H(4) 108.1 no
H(3) C(2) H(4) 107.3 no
P(3) C(3) H(5) 108.6 no
P(3) C(3) H(6) 108.6 no
P(4) C(3) H(5) 108.6 no
P(4) C(3) H(6) 108.6 no
H(5) C(3) H(6) 107.6 no
P(5) C(4) H(7) 110.2 no
P(5) C(4) H(8) 110.2 no
P(6) C(4) H(7) 110.2 no
P(6) C(4) H(8) 110.2 no
H(7) C(4) H(8) 108.5 no
P(6) C(5) H(9) 108.6 no
P(6) C(5) H(10) 108.6 no
P(7) C(5) H(9) 108.6 no
P(7) C(5) H(10) 108.6 no
H(9) C(5) H(10) 107.6 no
P(7) C(6) H(11) 108.7 no
P(7) C(6) H(12) 108.7 no
P(8) C(6) H(11) 108.7 no
P(8) C(6) H(12) 108.7 no
H(11) C(6) H(12) 107.6 no
C(111) C(112) H(13) 119.8 no
C(113) C(112) H(13) 119.8 no
C(112) C(113) H(14) 119.6 no
C(114) C(113) H(14) 119.6 no
C(113) C(114) H(15) 120.3 no
C(115) C(114) H(15) 120.3 no
C(114) C(115) H(16) 120.1 no
C(116) C(115) H(16) 120.1 no
C(111) C(116) H(17) 119.9 no
C(115) C(116) H(17) 119.9 no
C(121) C(122) H(18) 120.1 no
C(123) C(122) H(18) 120.1 no
C(122) C(123) H(19) 120.1 no
C(124) C(123) H(19) 120.1 no
C(123) C(124) H(20) 119.7 no
C(125) C(124) H(20) 119.7 no
C(124) C(125) H(21) 119.8 no
C(126) C(125) H(21) 119.8 no
C(121) C(126) H(22) 120.3 no
C(125) C(126) H(22) 120.3 no
C(131) C(132) H(23) 120.5 no
C(133) C(132) H(23) 120.5 no
C(132) C(133) H(24) 119.7 no
C(134) C(133) H(24) 119.7 no
C(133) C(134) H(25) 120.1 no
C(135) C(134) H(25) 120.1 no
C(134) C(135) H(26) 120.0 no
C(136) C(135) H(26) 120.0 no
C(131) C(136) H(27) 120.0 no
C(135) C(136) H(27) 120.0 no
C(141) C(142) H(28) 119.2 no
C(143) C(142) H(28) 119.2 no
C(142) C(143) H(29) 120.9 no
C(144) C(143) H(29) 120.9 no
C(143) C(144) H(30) 119.5 no
C(145) C(144) H(30) 119.4 no
C(144) C(145) H(31) 119.8 no
C(146) C(145) H(31) 119.8 no
C(141) C(146) H(32) 120.0 no
C(145) C(146) H(32) 119.9 no
C(151) C(152) H(33) 118.6 no
C(153) C(152) H(33) 118.6 no
C(152) C(153) H(34) 120.2 no
C(154) C(153) H(34) 120.2 no
C(153) C(154) H(35) 120.1 no
C(155) C(154) H(35) 120.1 no
C(154) C(155) H(36) 119.4 no
C(156) C(155) H(36) 119.4 no
C(151) C(156) H(37) 119.7 no
C(155) C(156) H(37) 119.7 no
C(161) C(162) H(63) 120.1 no
C(163) C(162) H(63) 120.1 no
C(162) C(163) H(64) 119.8 no
C(164) C(163) H(64) 119.8 no
C(163) C(164) H(65) 119.9 no
C(165) C(164) H(65) 119.9 no
C(164) C(165) H(66) 120.2 no
C(166) C(165) H(66) 120.2 no
C(161) C(166) H(67) 119.8 no
C(165) C(166) H(67) 119.8 no
C(211) C(212) H(38) 119.7 no
C(213) C(212) H(38) 119.7 no
C(212) C(213) H(39) 120.0 no
C(214) C(213) H(39) 120.0 no
C(213) C(214) H(40) 120.2 no
C(215) C(214) H(40) 120.2 no
C(214) C(215) H(41) 119.6 no
C(216) C(215) H(41) 119.6 no
C(211) C(216) H(42) 120.0 no
C(215) C(216) H(42) 120.0 no
C(221) C(222) H(68) 119.5 no
C(223) C(222) H(68) 119.5 no
C(222) C(223) H(69) 119.9 no
C(224) C(223) H(69) 119.9 no
C(223) C(224) H(70) 120.7 no
C(225) C(224) H(70) 120.7 no
C(224) C(225) H(71) 119.4 no
C(226) C(225) H(71) 119.4 no
C(221) C(226) H(72) 120.1 no
C(225) C(226) H(72) 120.1 no
C(231) C(232) H(43) 120.4 no
C(233) C(232) H(43) 120.4 no
C(232) C(233) H(44) 119.7 no
C(234) C(233) H(44) 119.7 no
C(233) C(234) H(45) 119.6 no
C(235) C(234) H(45) 119.5 no
C(234) C(235) H(46) 120.4 no
C(236) C(235) H(46) 120.4 no
C(231) C(236) H(47) 119.8 no
C(235) C(236) H(47) 119.8 no
C(241) C(242) H(58) 119.3 no
C(243) C(242) H(58) 119.3 no
C(242) C(243) H(59) 120.5 no
C(244) C(243) H(59) 120.5 no
C(243) C(244) H(60) 119.1 no
C(245) C(244) H(60) 119.1 no
C(244) C(245) H(61) 120.8 no
C(246) C(245) H(61) 120.8 no
C(241) C(246) H(62) 119.3 no
C(245) C(246) H(62) 119.3 no
C(251) C(252) H(48) 119.6 no
C(253) C(252) H(48) 119.6 no
C(252) C(253) H(49) 120.3 no
C(254) C(253) H(49) 120.3 no
C(253) C(254) H(50) 119.4 no
C(255) C(254) H(50) 119.4 no
C(254) C(255) H(51) 120.4 no
C(256) C(255) H(51) 120.4 no
C(251) C(256) H(52) 119.5 no
C(255) C(256) H(52) 119.5 no
C(261) C(262) H(53) 120.1 no
C(263) C(262) H(53) 120.1 no
C(262) C(263) H(54) 120.0 no
C(264) C(263) H(54) 120.0 no
C(263) C(264) H(55) 119.8 no
C(265) C(264) H(55) 119.8 no
C(264) C(265) H(56) 120.4 no
C(266) C(265) H(56) 120.4 no
C(261) C(266) H(57) 119.5 no
C(265) C(266) H(57) 119.4 no
Cl(1) C(301) H(73) 109.4 no
Cl(1) C(301) H(74) 109.4 no
Cl(2) C(301) H(73) 109.4 no
Cl(2) C(301) H(74) 109.4 no
H(73) C(301) H(74) 108.0 no

loop_
_geom_bond_atom_site_label_1
_geom_bond_atom_site_label_2
_geom_bond_distance
_geom_bond_publ_flag
Pd(1) Pd(2) 2.7380(5) yes
Pd(1) P(1) 2.3301(14) yes
Pd(1) P(6) 2.2981(14) yes
Pd(1) P(8) 2.3468(15) yes
Pd(2) P(2) 2.3054(13) yes
Pd(2) P(4) 2.3627(14) yes
Pd(2) P(5) 2.3387(13) yes
Cl(1) C(301) 1.764(9) yes
Cl(2) C(301) 1.743(8) yes
P(1) C(1) 1.829(5) yes
P(1) C(111) 1.821(6) yes
P(1) C(121) 1.818(5) yes
P(2) C(1) 1.834(5) yes
P(2) C(2) 1.838(5) yes
P(2) C(131) 1.817(5) yes
P(3) C(2) 1.832(6) yes
P(3) C(3) 1.863(5) yes
P(3) C(141) 1.842(6) yes
P(4) C(3) 1.821(5) yes
P(4) C(151) 1.805(6) yes
P(4) C(161) 1.823(5) yes
P(5) C(4) 1.822(5) yes
P(5) C(211) 1.833(5) yes
P(5) C(221) 1.812(5) yes
P(6) C(4) 1.842(5) yes
P(6) C(5) 1.846(5) yes
P(6) C(231) 1.820(5) yes
P(7) C(5) 1.831(5) yes
P(7) C(6) 1.841(6) yes
P(7) C(241) 1.840(6) yes
P(8) C(6) 1.826(5) yes
P(8) C(251) 1.827(5) yes
P(8) C(261) 1.831(6) yes
P(9) F(1) 1.595(4) yes
P(9) F(2) 1.562(4) yes
P(9) F(3) 1.596(5) yes
P(9) F(4) 1.569(4) yes
P(9) F(5) 1.610(5) yes
P(9) F(6) 1.573(4) yes
P(10) F(7) 1.560(5) yes
P(10) F(8) 1.586(4) yes
P(10) F(9) 1.577(5) yes
P(10) F(10) 1.595(5) yes
P(10) F(11) 1.590(4) yes
P(10) F(12) 1.590(4) yes
C(111) C(112) 1.388(8) yes
C(111) C(116) 1.391(7) yes
C(112) C(113) 1.386(9) yes
C(113) C(114) 1.378(9) yes
C(114) C(115) 1.399(9) yes
C(115) C(116) 1.395(8) yes
C(121) C(122) 1.390(8) yes
C(121) C(126) 1.381(8) yes
C(122) C(123) 1.410(8) yes
C(123) C(124) 1.362(12) yes
C(124) C(125) 1.380(11) yes
C(125) C(126) 1.401(10) yes
C(131) C(132) 1.388(8) yes
C(131) C(136) 1.378(8) yes
C(132) C(133) 1.397(10) yes
C(133) C(134) 1.399(11) yes
C(134) C(135) 1.368(11) yes
C(135) C(136) 1.414(9) yes
C(141) C(142) 1.388(10) yes
C(141) C(146) 1.354(12) yes
C(142) C(143) 1.394(9) yes
C(143) C(144) 1.365(19) yes
C(144) C(145) 1.343(18) yes
C(145) C(146) 1.408(14) yes
C(151) C(152) 1.385(7) yes
C(151) C(156) 1.405(9) yes
C(152) C(153) 1.383(9) yes
C(153) C(154) 1.360(9) yes
C(154) C(155) 1.366(10) yes
C(155) C(156) 1.381(10) yes
C(161) C(162) 1.408(8) yes
C(161) C(166) 1.386(9) yes
C(162) C(163) 1.391(9) yes
C(163) C(164) 1.363(12) yes
C(164) C(165) 1.405(10) yes
C(165) C(166) 1.386(8) yes
C(211) C(212) 1.383(8) yes
C(211) C(216) 1.402(7) yes
C(212) C(213) 1.399(8) yes
C(213) C(214) 1.380(8) yes
C(214) C(215) 1.388(9) yes
C(215) C(216) 1.382(8) yes
C(221) C(222) 1.376(8) yes
C(221) C(226) 1.391(8) yes
C(222) C(223) 1.382(9) yes
C(223) C(224) 1.394(10) yes
C(224) C(225) 1.384(12) yes
C(225) C(226) 1.385(11) yes
C(231) C(232) 1.399(8) yes
C(231) C(236) 1.392(7) yes
C(232) C(233) 1.380(8) yes
C(233) C(234) 1.384(9) yes
C(234) C(235) 1.376(8) yes
C(235) C(236) 1.388(8) yes
C(241) C(242) 1.373(9) yes
C(241) C(246) 1.392(8) yes
C(242) C(243) 1.401(10) yes
C(243) C(244) 1.351(11) yes
C(244) C(245) 1.382(12) yes
C(245) C(246) 1.393(11) yes
C(251) C(252) 1.378(8) yes
C(251) C(256) 1.389(9) yes
C(252) C(253) 1.389(9) yes
C(253) C(254) 1.380(11) yes
C(254) C(255) 1.363(10) yes
C(255) C(256) 1.394(9) yes
C(261) C(262) 1.374(9) yes
C(261) C(266) 1.394(8) yes
C(262) C(263) 1.399(10) yes
C(263) C(264) 1.380(12) yes
C(264) C(265) 1.379(11) yes
C(265) C(266) 1.378(10) yes
C(1) H(1) 0.990 no
C(1) H(2) 0.990 no
C(2) H(3) 0.990 no
C(2) H(4) 0.990 no
C(3) H(5) 0.990 no
C(3) H(6) 0.990 no
C(4) H(7) 0.990 no
C(4) H(8) 0.990 no
C(5) H(9) 0.990 no
C(5) H(10) 0.990 no
C(6) H(11) 0.990 no
C(6) H(12) 0.990 no
C(112) H(13) 0.950 no
C(113) H(14) 0.950 no
C(114) H(15) 0.950 no
C(115) H(16) 0.950 no
C(116) H(17) 0.950 no
C(122) H(18) 0.950 no
C(123) H(19) 0.950 no
C(124) H(20) 0.950 no
C(125) H(21) 0.950 no
C(126) H(22) 0.950 no
C(132) H(23) 0.950 no
C(133) H(24) 0.950 no
C(134) H(25) 0.950 no
C(135) H(26) 0.950 no
C(136) H(27) 0.950 no
C(142) H(28) 0.950 no
C(143) H(29) 0.950 no
C(144) H(30) 0.950 no
C(145) H(31) 0.950 no
C(146) H(32) 0.950 no
C(152) H(33) 0.950 no
C(153) H(34) 0.950 no
C(154) H(35) 0.950 no
C(155) H(36) 0.950 no
C(156) H(37) 0.950 no
C(162) H(63) 0.950 no
C(163) H(64) 0.950 no
C(164) H(65) 0.950 no
C(165) H(66) 0.950 no
C(166) H(67) 0.950 no
C(212) H(38) 0.950 no
C(213) H(39) 0.950 no
C(214) H(40) 0.950 no
C(215) H(41) 0.950 no
C(216) H(42) 0.950 no
C(222) H(68) 0.950 no
C(223) H(69) 0.950 no
C(224) H(70) 0.950 no
C(225) H(71) 0.950 no
C(226) H(72) 0.950 no
C(232) H(43) 0.950 no
C(233) H(44) 0.950 no
C(234) H(45) 0.950 no
C(235) H(46) 0.950 no
C(236) H(47) 0.950 no
C(242) H(58) 0.950 no
C(243) H(59) 0.950 no
C(244) H(60) 0.950 no
C(245) H(61) 0.950 no
C(246) H(62) 0.950 no
C(252) H(48) 0.950 no
C(253) H(49) 0.950 no
C(254) H(50) 0.950 no
C(255) H(51) 0.950 no
C(256) H(52) 0.950 no
C(262) H(53) 0.950 no
C(263) H(54) 0.950 no
C(264) H(55) 0.950 no
C(265) H(56) 0.950 no
C(266) H(57) 0.950 no
C(301) H(73) 0.990 no
C(301) H(74) 0.990 no
